data_1516568
loop_
_publ_author_name
'Henke, Sebastian'
'Li, Wei'
'Cheetham, Anthony K.'

_publ_section_title
;
 Guest-dependent mechanical anisotropy in pillared-layered soft porous
 crystals -- a nanoindentation study
;
_journal_issue 6
_journal_name_full 'Chemical Science'
_journal_page_first 2392
_journal_paper_doi 10.1039/c4sc00497c
_journal_volume 5
_journal_year 2014
_chemical_formula_moiety 'C22 H18 N4 O12 Zn2'
_chemical_formula_sum 'C22 H18 N4 O12 Zn2'
_chemical_formula_weight 661.14
_chemical_name_common NO2-DMOF_dmso
_space_group_crystal_system tetragonal
_space_group_IT_number 140
_space_group_name_Hall '-I 4 2c'
_space_group_name_H-M_alt 'I 4/m c m'
_symmetry_space_group_name_Hall '-I 4 2c'
_symmetry_space_group_name_H-M 'I 4/m c m'
_atom_sites_solution_hydrogens geom
_atom_sites_solution_primary direct
_atom_sites_solution_secondary difmap
_audit_creation_date 2013-08-05
_audit_creation_method
;
  Olex2 1.2
  (compiled Apr 23 2013 17:54:37, GUI svn.r4466)
;
_cell_angle_alpha 90.00
_cell_angle_beta 90.00
_cell_angle_gamma 90.00
_cell_formula_units_Z 4
_cell_length_a 15.25553(12)
_cell_length_b 15.25553(12)
_cell_length_c 19.3129(2)
_cell_measurement_reflns_used 13160
_cell_measurement_temperature 250
_cell_measurement_theta_max 69.9410
_cell_measurement_theta_min 3.6910
_cell_volume 4494.71(7)
_computing_cell_refinement
;
CrysAlisPro, Agilent Technologies,
Version 1.171.36.28 (release 01-02-2013 CrysAlis171 .NET)
(compiled Feb  1 2013,16:14:44)
;
_computing_data_collection
;
CrysAlisPro, Agilent Technologies,
Version 1.171.36.28 (release 01-02-2013 CrysAlis171 .NET)
(compiled Feb  1 2013,16:14:44)
;
_computing_data_reduction
;
CrysAlisPro, Agilent Technologies,
Version 1.171.36.28 (release 01-02-2013 CrysAlis171 .NET)
(compiled Feb  1 2013,16:14:44)
;
_computing_molecular_graphics
;
O. V. Dolomanov, L. J. Bourhis, R. J. Gildea, J. A. K. Howard and H. Puschmann,
OLEX2: a complete structure solution, refinement and analysis program.
J. Appl. Cryst. (2009). 42, 339-341.
;
_computing_publication_material
;
O. V. Dolomanov, L. J. Bourhis, R. J. Gildea, J. A. K. Howard and H. Puschmann,
OLEX2: a complete structure solution, refinement and analysis program.
J. Appl. Cryst. (2009). 42, 339-341.
;
_computing_structure_refinement
;
XL, G.M. Sheldrick, Acta Cryst.
(2008). A64, 112-122
;
_computing_structure_solution
;
XS, G.M. Sheldrick, Acta Cryst.
(2008). A64, 112-122
;
_diffrn_ambient_temperature 250.0
_diffrn_detector_area_resol_mean 16.1183
_diffrn_measured_fraction_theta_full 0.9949
_diffrn_measured_fraction_theta_max 0.9949
_diffrn_measurement_details
;
  1 omega  -20.00   69.00   1.0000    1.0000
omega____ theta____ kappa____ phi______ frames
    -        0.0000   57.0000  -30.0000 89

  2 omega   -4.00   24.00   1.0000    1.0000
omega____ theta____ kappa____ phi______ frames
    -        0.0000   77.0000  150.0000 28

  3 omega  -16.00    9.00   1.0000    1.0000
omega____ theta____ kappa____ phi______ frames
    -        0.0000  -99.0000 -180.0000 25

  4 omega  -71.00  -23.00   1.0000    1.0000
omega____ theta____ kappa____ phi______ frames
    -        0.0000  -77.0000 -150.0000 48

  5 omega   15.00   41.00   1.0000    1.0000
omega____ theta____ kappa____ phi______ frames
    -        0.0000  -99.0000 -180.0000 26

  6 omega  -94.00  -69.00   1.0000    2.0000
omega____ theta____ kappa____ phi______ frames
    -      -54.7500  125.0000   30.0000 25

  7 omega -123.00  -33.00   1.0000    2.0000
omega____ theta____ kappa____ phi______ frames
    -      -54.7500  -57.0000  -60.0000 90

  8 omega  -61.00  -21.00   1.0000    2.0000
omega____ theta____ kappa____ phi______ frames
    -      -54.7500  125.0000   30.0000 40

  9 omega   15.00   60.00   1.0000    2.0000
omega____ theta____ kappa____ phi______ frames
    -       54.7500  -57.0000 -180.0000 45

 10 omega   58.00  113.00   1.0000    2.0000
omega____ theta____ kappa____ phi______ frames
    -       54.7500   57.0000 -180.0000 55

 11 omega   73.00  125.00   1.0000    2.0000
omega____ theta____ kappa____ phi______ frames
    -       54.7500  125.0000  150.0000 52

 12 omega  -11.00   81.00   1.0000    2.0000
omega____ theta____ kappa____ phi______ frames
    -       54.7500  -99.0000  150.0000 92

 13 omega -137.00 -105.00   1.0000    4.0000
omega____ theta____ kappa____ phi______ frames
    -      -75.0000    0.0000  -30.0000 32

 14 omega  -78.00   -8.00   1.0000    4.0000
omega____ theta____ kappa____ phi______ frames
    -      -75.0000    0.0000  -30.0000 70

 15 omega -152.00  -59.00   1.0000    4.0000
omega____ theta____ kappa____ phi______ frames
    -      -75.0000  178.0000 -180.0000 93

 16 omega -146.00 -121.00   1.0000    4.0000
omega____ theta____ kappa____ phi______ frames
    -      -75.0000 -111.0000 -120.0000 25

 17 omega  108.00  134.00   1.0000    4.0000
omega____ theta____ kappa____ phi______ frames
    -      109.5000   25.0000   90.0000 26

 18 omega   38.00   70.00   1.0000    4.0000
omega____ theta____ kappa____ phi______ frames
    -      109.5000  -37.0000    0.0000 32

 19 omega   40.00   74.00   1.0000    4.0000
omega____ theta____ kappa____ phi______ frames
    -      109.5000  -93.0000  -93.2208 34

 20 omega  119.00  162.00   1.0000    4.0000
omega____ theta____ kappa____ phi______ frames
    -      109.5000   25.0000   30.0000 43

 21 omega  121.00  147.00   1.0000    4.0000
omega____ theta____ kappa____ phi______ frames
    -      109.5000  -91.0000 -180.0000 26

 22 omega   39.00   71.00   1.0000    4.0000
omega____ theta____ kappa____ phi______ frames
    -      109.5000  -37.0000   60.0000 32

 23 omega  121.00  146.00   1.0000    4.0000
omega____ theta____ kappa____ phi______ frames
    -      109.5000  -93.0000 -155.0343 25

 24 omega   81.00  107.00   1.0000    4.0000
omega____ theta____ kappa____ phi______ frames
    -      109.5000   25.0000   30.0000 26

 25 omega   88.00  114.00   1.0000    4.0000
omega____ theta____ kappa____ phi______ frames
    -      109.5000  -91.0000  -30.0000 26

 26 omega  141.00  174.00   1.0000    4.0000
omega____ theta____ kappa____ phi______ frames
    -      109.5000   25.0000 -180.0000 33

 27 omega  119.00  177.00   1.0000    4.0000
omega____ theta____ kappa____ phi______ frames
    -      109.5000  111.0000   60.0000 58

 28 omega   86.00  111.00   1.0000    4.0000
omega____ theta____ kappa____ phi______ frames
    -      109.5000   63.0000  -60.0000 25

 29 omega  150.00  176.00   1.0000    4.0000
omega____ theta____ kappa____ phi______ frames
    -      109.5000   63.0000  -60.0000 26

 30 omega   47.00   73.00   1.0000    4.0000
omega____ theta____ kappa____ phi______ frames
    -      109.5000  -50.0000 -180.0000 26

 31 omega   64.00  105.00   1.0000    4.0000
omega____ theta____ kappa____ phi______ frames
    -      109.5000  -92.0000   77.4284 41

 32 omega   55.00   85.00   1.0000    4.0000
omega____ theta____ kappa____ phi______ frames
    -      109.5000  -91.0000 -180.0000 30

 33 omega   82.00  132.00   1.0000    4.0000
omega____ theta____ kappa____ phi______ frames
    -      109.5000   12.0000 -120.0000 50

 34 omega   39.00   67.00   1.0000    4.0000
omega____ theta____ kappa____ phi______ frames
    -      109.5000   12.0000 -120.0000 28

 35 omega   90.00  116.00   1.0000    4.0000
omega____ theta____ kappa____ phi______ frames
    -      109.5000   77.0000  -90.0000 26

 36 omega  102.00  132.00   1.0000    4.0000
omega____ theta____ kappa____ phi______ frames
    -      109.5000  -91.0000  -60.0000 30

 37 omega   35.00   60.00   1.0000    4.0000
omega____ theta____ kappa____ phi______ frames
    -      109.5000  -25.0000   30.0000 25

 38 omega   78.00  104.00   1.0000    4.0000
omega____ theta____ kappa____ phi______ frames
    -      109.5000  -93.0000  166.9985 26

 39 omega   94.00  119.00   1.0000    4.0000
omega____ theta____ kappa____ phi______ frames
    -      109.5000  -93.0000 -155.0343 25

 40 omega   53.00  124.00   1.0000    4.0000
omega____ theta____ kappa____ phi______ frames
    -      109.5000  -93.0000  121.0931 71

 41 omega  137.00  177.00   1.0000    4.0000
omega____ theta____ kappa____ phi______ frames
    -      109.5000   37.0000  150.0000 40

 42 omega  142.00  175.00   1.0000    4.0000
omega____ theta____ kappa____ phi______ frames
    -      109.5000   77.0000  -90.0000 33

 43 omega   36.00   90.00   1.0000    4.0000
omega____ theta____ kappa____ phi______ frames
    -      109.5000 -111.0000   60.0000 54

 44 omega   39.00   81.00   1.0000    4.0000
omega____ theta____ kappa____ phi______ frames
    -      109.5000  -50.0000  150.0000 42

 45 omega   42.00   81.00   1.0000    4.0000
omega____ theta____ kappa____ phi______ frames
    -      109.5000  -50.0000  -60.0000 39

 46 omega  143.00  177.00   1.0000    4.0000
omega____ theta____ kappa____ phi______ frames
    -      109.5000   50.0000  -30.0000 34

 47 omega   42.00   70.00   1.0000    4.0000
omega____ theta____ kappa____ phi______ frames
    -      109.5000  -93.0000  166.9985 28

 48 omega   36.00   61.00   1.0000    4.0000
omega____ theta____ kappa____ phi______ frames
    -      109.5000 -111.0000   90.0000 25

 49 omega   50.00   76.00   1.0000    4.0000
omega____ theta____ kappa____ phi______ frames
    -      109.5000  -50.0000   30.0000 26

 50 omega   50.00   81.00   1.0000    4.0000
omega____ theta____ kappa____ phi______ frames
    -      109.5000  -91.0000  -30.0000 31

 51 omega  121.00  178.00   1.0000    4.0000
omega____ theta____ kappa____ phi______ frames
    -      109.5000   25.0000  -90.0000 57

 52 omega   77.00  107.00   1.0000    4.0000
omega____ theta____ kappa____ phi______ frames
    -      109.5000   25.0000 -180.0000 30

 53 omega   92.00  118.00   1.0000    4.0000
omega____ theta____ kappa____ phi______ frames
    -      109.5000   63.0000   90.0000 26

 54 omega   95.00  175.00   1.0000    4.0000
omega____ theta____ kappa____ phi______ frames
    -      109.5000   63.0000   30.0000 80

 55 omega   91.00  124.00   1.0000    4.0000
omega____ theta____ kappa____ phi______ frames
    -      109.5000   50.0000  -30.0000 33

 56 omega   82.00  108.00   1.0000    4.0000
omega____ theta____ kappa____ phi______ frames
    -      109.5000  111.0000  120.0000 26

 57 omega  140.00  174.00   1.0000    4.0000
omega____ theta____ kappa____ phi______ frames
    -      109.5000  111.0000  120.0000 34

 58 omega   41.00   69.00   1.0000    4.0000
omega____ theta____ kappa____ phi______ frames
    -      109.5000  -91.0000   60.0000 28

 59 omega   94.00  128.00   1.0000    4.0000
omega____ theta____ kappa____ phi______ frames
    -      109.5000  -91.0000   60.0000 34

 60 omega   57.00   82.00   1.0000    4.0000
omega____ theta____ kappa____ phi______ frames
    -      109.5000  -50.0000 -150.0000 25

 61 omega   48.00   73.00   1.0000    4.0000
omega____ theta____ kappa____ phi______ frames
    -      109.5000  -63.0000 -180.0000 25

 62 omega  103.00  134.00   1.0000    4.0000
omega____ theta____ kappa____ phi______ frames
    -      109.5000  -63.0000 -180.0000 31

 63 omega   65.00   90.00   1.0000    4.0000
omega____ theta____ kappa____ phi______ frames
    -      109.5000 -111.0000  -90.0000 25

 64 omega   70.00   96.00   1.0000    4.0000
omega____ theta____ kappa____ phi______ frames
    -      109.5000   25.0000    0.0000 26

 65 omega   50.00   82.00   1.0000    4.0000
omega____ theta____ kappa____ phi______ frames
    -      109.5000  -50.0000   60.0000 32

 66 omega   97.00  131.00   1.0000    4.0000
omega____ theta____ kappa____ phi______ frames
    -      109.5000   12.0000  -30.0000 34

 67 omega   43.00   70.00   1.0000    4.0000
omega____ theta____ kappa____ phi______ frames
    -      109.5000  -37.0000 -180.0000 27

 68 omega   94.00  119.00   1.0000    4.0000
omega____ theta____ kappa____ phi______ frames
    -      109.5000   50.0000 -120.0000 25

 69 omega   94.00  119.00   1.0000    4.0000
omega____ theta____ kappa____ phi______ frames
    -      109.5000   50.0000   90.0000 25

 70 omega   88.00  118.00   1.0000    4.0000
omega____ theta____ kappa____ phi______ frames
    -      109.5000  -63.0000  -60.0000 30

 71 omega  102.00  128.00   1.0000    4.0000
omega____ theta____ kappa____ phi______ frames
    -      109.5000   37.0000 -180.0000 26

 72 omega   88.00  114.00   1.0000    4.0000
omega____ theta____ kappa____ phi______ frames
    -      109.5000   37.0000 -120.0000 26

 73 omega  144.00  178.00   1.0000    4.0000
omega____ theta____ kappa____ phi______ frames
    -      109.5000   37.0000 -120.0000 34

 74 omega  115.00  140.00   1.0000    4.0000
omega____ theta____ kappa____ phi______ frames
    -      109.5000   37.0000  -30.0000 25

 75 omega   93.00  148.00   1.0000    4.0000
omega____ theta____ kappa____ phi______ frames
    -      109.5000  -93.0000  -93.2208 55

 76 omega   79.00  105.00   1.0000    4.0000
omega____ theta____ kappa____ phi______ frames
    -      109.5000  -77.0000 -120.0000 26

 77 omega   68.00   93.00   1.0000    4.0000
omega____ theta____ kappa____ phi______ frames
    -      109.5000  -77.0000  -90.0000 25

 78 omega   40.00   72.00   1.0000    4.0000
omega____ theta____ kappa____ phi______ frames
    -      109.5000  -93.0000 -155.0343 32

 79 omega   95.00  133.00   1.0000    4.0000
omega____ theta____ kappa____ phi______ frames
    -      109.5000  -92.0000  -15.4333 38

 80 omega   43.00   68.00   1.0000    4.0000
omega____ theta____ kappa____ phi______ frames
    -      109.5000  -92.0000  -15.4333 25
;
_diffrn_measurement_device_type 'Xcalibur, Eos, Gemini ultra'
_diffrn_measurement_method '\w scans'
_diffrn_orient_matrix_UB_11 -0.0446233000
_diffrn_orient_matrix_UB_12 0.0867336000
_diffrn_orient_matrix_UB_13 -0.0206395000
_diffrn_orient_matrix_UB_21 -0.0369943000
_diffrn_orient_matrix_UB_22 0.0091580000
_diffrn_orient_matrix_UB_23 0.0738697000
_diffrn_orient_matrix_UB_31 0.0827193000
_diffrn_orient_matrix_UB_32 0.0508577000
_diffrn_orient_matrix_UB_33 0.0219166000
_diffrn_radiation_monochromator mirror
_diffrn_radiation_type 'Cu K\a'
_diffrn_radiation_wavelength 1.5418
_diffrn_reflns_av_R_equivalents 0.0288
_diffrn_reflns_av_unetI/netI 0.0082
_diffrn_reflns_limit_h_max 18
_diffrn_reflns_limit_h_min -17
_diffrn_reflns_limit_k_max 18
_diffrn_reflns_limit_k_min -18
_diffrn_reflns_limit_l_max 23
_diffrn_reflns_limit_l_min -23
_diffrn_reflns_number 27069
_diffrn_reflns_theta_full 70.30
_diffrn_reflns_theta_max 70.30
_diffrn_reflns_theta_min 5.80
_diffrn_source 'Enhance Ultra (Cu) X-ray Source'
_exptl_absorpt_coefficient_mu 1.683
_exptl_absorpt_correction_T_max 1.00000
_exptl_absorpt_correction_T_min 0.69617
_exptl_absorpt_correction_type multi-scan
_exptl_absorpt_process_details
;
CrysAlisPro, Agilent Technologies,
Version 1.171.36.28 (release 01-02-2013 CrysAlis171 .NET)
(compiled Feb  1 2013,16:14:44)
Empirical absorption correction using spherical harmonics,
 implemented in SCALE3 ABSPACK scaling algorithm.
;
_exptl_crystal_colour 'light yellow'
_exptl_crystal_colour_modifier light
_exptl_crystal_colour_primary yellow
_exptl_crystal_density_diffrn 0.977
_exptl_crystal_density_method 'not measured'
_exptl_crystal_description block
_exptl_crystal_F_000 1336
_exptl_crystal_size_max 0.31
_exptl_crystal_size_mid 0.26
_exptl_crystal_size_min 0.25
_platon_squeeze_details
;
;
_refine_diff_density_max 0.540
_refine_diff_density_min -0.370
_refine_diff_density_rms 0.096
_refine_ls_extinction_method none
_refine_ls_goodness_of_fit_ref 1.162
_refine_ls_hydrogen_treatment mixed
_refine_ls_matrix_type full
_refine_ls_number_parameters 84
_refine_ls_number_reflns 1172
_refine_ls_number_restraints 38
_refine_ls_restrained_S_all 1.164
_refine_ls_R_factor_all 0.0615
_refine_ls_R_factor_gt 0.0606
_refine_ls_shift/su_max 0.000
_refine_ls_shift/su_mean 0.000
_refine_ls_structure_factor_coef Fsqd
_refine_ls_weighting_details 'calc w=1/[\s^2^(Fo^2^)+(0.1210P)^2^+9.7975P] where P=(Fo^2^+2Fc^2^)/3'
_refine_ls_weighting_scheme calc
_refine_ls_wR_factor_gt 0.1995
_refine_ls_wR_factor_ref 0.2012
_reflns_number_gt 1136
_reflns_number_total 1172
_reflns_threshold_expression >2sigma(I)
_cod_data_source_file c4sc00497c2.cif
_cod_data_source_block NO2-DMOF_dmso
_cod_original_cell_volume 4494.72(8)
_cod_database_code 1516568
_chemical_oxdiff_formula 'C11 H9 N2 O6 Zn'
_reflns_odcompleteness_completeness 86.73
_reflns_odcompleteness_iscentric 1
_reflns_odcompleteness_theta 80.95
_olex2_refinement_description
;
1. Fixed Uiso
 At 1.2 times of:
  All C(H) groups, All C(H,H) groups
2. Restrained distances
 C3-N1
 1.47 with sigma of 0.01
 N1-O2 = N1-O3
 1.22 with sigma of 0.01
 O3-O2
 2.1 with sigma of 0.01
 C3-O3
 2.3 with sigma of 0.01
 N2-C6 \\sim N2-C5 \\sim N2-C7
 with sigma of 0.02
3. Uiso/Uaniso restraints and constraints
Uanis(C6) \\sim Ueq, Uanis(C5) \\sim Ueq, Uanis(C7) \\sim Ueq: with sigma of 0.01 and sigma for terminal atoms of 0.002
Uanis(C3) \\sim Ueq, Uanis(C4) \\sim Ueq: with sigma of 0.01 and sigma for terminal atoms of 0.005
Uiso(O2) = Uiso(O3)
4. Others
 Fixed Sof: C6(0.25) H6A(0.25) H6B(0.25) C5(0.25) H5A(0.25) H5B(0.25) C7(0.25)
 H7(0.25) H6C(0.25) C3(0.5) N1(0.25) C4(0.5) H4(0.5) O2(0.25) O3(0.25)
5.a Secondary CH2 refined with riding coordinates:
 C6(H6A,H6B), C5(H5A,H5B), C7(H7,H6C)
5.b Aromatic/amide H refined with riding coordinates:
 C4(H4)
;

loop_
_space_group_symop_id
_space_group_symop_operation_xyz
1 'x, y, z'
2 '-y, x, z'
3 '-x, -y, z'
4 'y, -x, z'
5 'x, -y, -z+1/2'
6 '-x, y, -z+1/2'
7 'y, x, -z+1/2'
8 '-y, -x, -z+1/2'
9 'x+1/2, y+1/2, z+1/2'
10 '-y+1/2, x+1/2, z+1/2'
11 '-x+1/2, -y+1/2, z+1/2'
12 'y+1/2, -x+1/2, z+1/2'
13 'x+1/2, -y+1/2, -z+1'
14 '-x+1/2, y+1/2, -z+1'
15 'y+1/2, x+1/2, -z+1'
16 '-y+1/2, -x+1/2, -z+1'
17 '-x, -y, -z'
18 'y, -x, -z'
19 'x, y, -z'
20 '-y, x, -z'
21 '-x, y, z-1/2'
22 'x, -y, z-1/2'
23 '-y, -x, z-1/2'
24 'y, x, z-1/2'
25 '-x+1/2, -y+1/2, -z+1/2'
26 'y+1/2, -x+1/2, -z+1/2'
27 'x+1/2, y+1/2, -z+1/2'
28 '-y+1/2, x+1/2, -z+1/2'
29 '-x+1/2, y+1/2, z'
30 'x+1/2, -y+1/2, z'
31 '-y+1/2, -x+1/2, z'
32 'y+1/2, x+1/2, z'

loop_
_atom_site_label
_atom_site_type_symbol
_atom_site_fract_x
_atom_site_fract_y
_atom_site_fract_z
_atom_site_U_iso_or_equiv
_atom_site_adp_type
_atom_site_occupancy
_atom_site_symmetry_multiplicity
_atom_site_calc_flag
_atom_site_refinement_flags
_atom_site_disorder_group
Zn1 Zn 0.0000 0.0000 0.07743(3) 0.0302(4) Uani 1 4 d S .
O1 O 0.1101(2) 0.0700(2) 0.05710(14) 0.0665(9) Uani 1 1 d . .
C6 C -0.026(3) -0.0881(11) 0.2103(7) 0.037(3) Uani 0.25 1 d PDU 1
H6A H 0.0127 -0.1326 0.1912 0.044 Uiso 0.25 1 calc PR 1
H6B H -0.0853 -0.1015 0.1959 0.044 Uiso 0.25 1 calc PR 1
N2 N 0.0000 0.0000 0.1828(3) 0.0308(12) Uani 1 4 d SD .
C5 C -0.067(2) -0.062(2) 0.2116(8) 0.039(4) Uani 0.25 1 d PDU 2
H5A H -0.1252 -0.0429 0.1980 0.046 Uiso 0.25 1 calc PR 2
H5B H -0.0576 -0.1201 0.1923 0.046 Uiso 0.25 1 calc PR 2
C7 C 0.020(3) -0.0896(10) 0.2114(6) 0.034(3) Uani 0.25 1 d PDU 1
H7 H 0.0755 -0.1100 0.1925 0.041 Uiso 0.25 1 calc PR 1
H6C H -0.0251 -0.1303 0.1972 0.041 Uiso 0.25 1 calc PR 1
C2 C 0.2144(3) 0.1554(3) 0.0000 0.0467(11) Uani 1 2 d S .
C1 C 0.1396(3) 0.0928(3) 0.0000 0.0417(10) Uani 1 2 d S .
C3 C 0.2658(8) 0.1698(8) 0.0565(6) 0.064(3) Uani 0.50 1 d PDU .
N1 N 0.269(2) 0.1032(15) 0.1113(11) 0.161(11) Uiso 0.25 1 d PD .
C4 C 0.2326(7) 0.2028(7) 0.0593(4) 0.054(2) Uani 0.50 1 d PU .
H4 H 0.2013 0.1914 0.0997 0.064 Uiso 0.50 1 calc PR .
O2 O 0.278(4) 0.0254(17) 0.098(2) 0.286(14) Uiso 0.25 1 d PD .
O3 O 0.259(3) 0.127(2) 0.1705(8) 0.286(14) Uiso 0.25 1 d PD .

loop_
_atom_site_aniso_label
_atom_site_aniso_U_11
_atom_site_aniso_U_22
_atom_site_aniso_U_33
_atom_site_aniso_U_23
_atom_site_aniso_U_13
_atom_site_aniso_U_12
Zn1 0.0362(5) 0.0362(5) 0.0181(6) 0.000 0.000 0.000
O1 0.0646(17) 0.099(2) 0.0356(13) 0.0099(15) -0.0033(13) -0.0442(15)
C6 0.044(7) 0.037(6) 0.030(5) -0.002(4) 0.000(7) -0.005(6)
N2 0.0353(18) 0.0353(18) 0.022(2) 0.000 0.000 0.000
C5 0.041(7) 0.040(7) 0.034(7) -0.001(6) -0.007(6) -0.009(6)
C7 0.043(8) 0.033(6) 0.026(5) 0.000(4) 0.002(7) 0.002(6)
C2 0.050(3) 0.053(3) 0.037(2) 0.000 0.000 -0.014(2)
C1 0.045(2) 0.043(2) 0.037(2) 0.000 0.000 -0.0079(19)
C3 0.074(6) 0.072(6) 0.045(4) 0.016(4) -0.015(4) -0.021(4)
C4 0.066(5) 0.071(5) 0.024(3) -0.008(4) 0.014(4) -0.028(4)

loop_
_atom_type_symbol
_atom_type_description
_atom_type_scat_dispersion_real
_atom_type_scat_dispersion_imag
_atom_type_scat_source
C C 0.0181 0.0091 'International Tables Vol C Tables 4.2.6.8 and 6.1.1.4'
H H 0.0000 0.0000 'International Tables Vol C Tables 4.2.6.8 and 6.1.1.4'
N N 0.0311 0.0180 'International Tables Vol C Tables 4.2.6.8 and 6.1.1.4'
O O 0.0492 0.0322 'International Tables Vol C Tables 4.2.6.8 and 6.1.1.4'
Zn Zn -1.5491 0.6778 'International Tables Vol C Tables 4.2.6.8 and 6.1.1.4'

loop_
_exptl_crystal_face_index_h
_exptl_crystal_face_index_k
_exptl_crystal_face_index_l
_exptl_crystal_face_perp_dist
_exptl_oxdiff_crystal_face_indexfrac_h
_exptl_oxdiff_crystal_face_indexfrac_k
_exptl_oxdiff_crystal_face_indexfrac_l
_exptl_oxdiff_crystal_face_x
_exptl_oxdiff_crystal_face_y
_exptl_oxdiff_crystal_face_z
1 1 0 0.1270 0.9974 1.0007 -0.0012 0.0423 -0.0278 0.1334
-1 -1 0 0.1370 -0.9974 -1.0007 0.0012 -0.0423 0.0278 -0.1334
0 0 1 0.1338 -0.0006 0.0003 0.9992 -0.0206 0.0738 0.0219
1 -1 0 0.1572 1.0001 -0.9978 0.0002 -0.1312 -0.0461 0.0320
-1 1 0 0.1522 -1.0001 0.9978 -0.0002 0.1312 0.0461 -0.0320
0 0 -1 0.1188 0.0006 -0.0003 -0.9992 0.0206 -0.0738 -0.0219

loop_
_geom_angle_atom_site_label_1
_geom_angle_atom_site_label_2
_geom_angle_atom_site_label_3
_geom_angle
_geom_angle_site_symmetry_1
_geom_angle_site_symmetry_3
O1 Zn1 Zn1 78.85(8) 4 17
O1 Zn1 Zn1 78.85(8) 2 17
O1 Zn1 Zn1 78.85(8) 3 17
O1 Zn1 Zn1 78.85(8) . 17
O1 Zn1 O1 157.70(16) 4 2
O1 Zn1 O1 157.70(16) . 3
O1 Zn1 O1 87.86(3) . 4
O1 Zn1 O1 87.86(3) 3 4
O1 Zn1 O1 87.86(3) . 2
O1 Zn1 O1 87.86(3) 3 2
O1 Zn1 N2 101.15(8) . .
O1 Zn1 N2 101.15(8) 3 .
O1 Zn1 N2 101.15(8) 2 .
O1 Zn1 N2 101.15(8) 4 .
N2 Zn1 Zn1 180.0 . 17
C1 O1 Zn1 128.2(3) . .
N2 C6 C7 110.6(11) . 6
C6 N2 C6 82.8(4) 3 4
C6 N2 C6 138.5(11) 2 4
C6 N2 C6 82.8(4) . 4
C6 N2 C6 82.8(4) 3 2
C6 N2 C6 138.5(11) 3 .
C6 N2 C6 82.8(4) 2 .
C6 N2 C5 28.7(7) 4 4
C6 N2 C5 108.3(7) . 4
C6 N2 C5 127.9(7) 2 4
C6 N2 C5 54.8(7) 3 4
C6 N2 C5 54.8(7) . 2
C6 N2 C5 127.9(7) 4 2
C6 N2 C5 28.7(7) 2 2
C6 N2 C5 108.3(7) 3 2
C6 N2 C5 108.3(7) 4 3
C6 N2 C5 127.9(7) . 3
C6 N2 C5 28.7(7) 3 3
C6 N2 C5 54.8(7) 2 3
C6 N2 C5 127.9(7) 3 .
C6 N2 C5 54.8(7) 4 .
C6 N2 C5 108.3(7) 2 .
C6 N2 C5 28.7(7) . .
C6 N2 C7 107.0(7) 3 4
C6 N2 C7 129.1(8) 4 2
C6 N2 C7 129.1(8) 2 4
C6 N2 C7 27.1(7) 2 2
C6 N2 C7 107.0(7) . 2
C6 N2 C7 56.4(8) 3 2
C6 N2 C7 107.0(7) 4 .
C6 N2 C7 56.4(8) 2 .
C6 N2 C7 27.1(7) . .
C6 N2 C7 56.4(8) . 4
C6 N2 C7 129.1(8) 3 .
C6 N2 C7 27.1(7) 4 4
C6 N2 C7 107.0(7) 2 3
C6 N2 C7 56.4(8) 4 3
C6 N2 C7 27.1(7) 3 3
C6 N2 C7 129.1(8) . 3
C5 N2 C5 82.1(4) 3 2
C5 N2 C5 82.1(4) . 4
C5 N2 C5 82.1(4) . 2
C5 N2 C5 136.5(12) 4 2
C5 N2 C5 136.5(12) 3 .
C5 N2 C5 82.1(4) 3 4
C5 N2 C7 27.9(6) 2 .
C5 N2 C7 127.7(7) 4 .
C5 N2 C7 55.3(6) 4 4
C5 N2 C7 107.3(7) 2 4
C5 N2 C7 55.3(6) . .
C5 N2 C7 107.3(7) 3 .
C5 N2 C7 27.9(6) . 4
C5 N2 C7 55.3(6) 3 3
C5 N2 C7 27.9(6) 3 2
C5 N2 C7 127.7(7) . 2
C5 N2 C7 127.7(7) 2 3
C5 N2 C7 27.9(6) 4 3
C5 N2 C7 107.3(7) . 3
C5 N2 C7 127.7(7) 3 4
C5 N2 C7 107.3(7) 4 2
C5 N2 C7 55.3(6) 2 2
C7 N2 C7 136.9(10) 3 .
C7 N2 C7 82.2(4) 2 .
C7 N2 C7 82.2(4) 4 .
C7 N2 C7 136.9(10) 2 4
C7 N2 C7 82.2(4) 3 4
C7 N2 C7 82.2(4) 3 2
C5 C5 N2 111.5(7) 7 .
N2 C7 C6 111.4(10) . 6
C3 C2 C1 123.1(5) 19 .
C3 C2 C1 123.1(5) . .
C3 C2 C3 106.5(11) 19 .
C3 C2 C4 30.2(5) . .
C3 C2 C4 117.6(6) . 19
C3 C2 C4 30.2(5) 19 19
C3 C2 C4 117.6(6) 19 .
C4 C2 C1 119.3(4) 19 .
C4 C2 C1 119.3(4) . .
C4 C2 C4 111.9(9) . 19
O1 C1 O1 125.5(4) 19 .
O1 C1 C2 117.2(2) 19 .
O1 C1 C2 117.2(2) . .
C2 C3 C3 121.5(5) . 31
C2 C3 N1 119.2(15) . .
C2 C3 C4 111.0(8) . 31
C3 C3 N1 117.6(14) 31 .
C3 C3 C4 27.2(4) 31 31
N1 C3 C4 128.4(15) . 31
O2 N1 C3 122.0(19) . .
O3 N1 C3 117.8(12) . .
O3 N1 O2 120.0(13) . .
C2 C4 C4 120.8(4) . 31

loop_
_geom_bond_atom_site_label_1
_geom_bond_atom_site_label_2
_geom_bond_distance
_geom_bond_site_symmetry_2
Zn1 Zn1 2.9907(13) 17
Zn1 O1 2.029(3) 4
Zn1 O1 2.029(3) 2
Zn1 O1 2.029(3) 3
Zn1 O1 2.029(3) .
Zn1 N2 2.035(6) .
O1 C1 1.240(3) .
C6 N2 1.498(11) .
C6 C7 1.515(19) 6
N2 C6 1.498(11) 4
N2 C6 1.498(11) 2
N2 C6 1.498(11) 3
N2 C5 1.503(12) 4
N2 C5 1.503(12) 2
N2 C5 1.503(12) 3
N2 C5 1.503(12) .
N2 C7 1.506(11) 4
N2 C7 1.506(11) .
N2 C7 1.506(11) 3
N2 C7 1.506(11) 2
C5 C5 1.49(3) 7
C7 C6 1.515(19) 6
C2 C1 1.488(6) .
C2 C3 1.362(11) .
C2 C3 1.362(11) 19
C2 C4 1.383(9) 19
C2 C4 1.383(9) .
C1 O1 1.240(3) 19
C3 C3 1.39(2) 31
C3 N1 1.469(9) .
C3 C4 1.565(11) 31
N1 O2 1.220(10) .
N1 O3 1.210(10) .
C4 C4 1.395(19) 31

loop_
_platon_squeeze_void_nr
_platon_squeeze_void_average_x
_platon_squeeze_void_average_y
_platon_squeeze_void_average_z
_platon_squeeze_void_volume
_platon_squeeze_void_count_electrons
_platon_squeeze_void_content
1 0.000 0.500 0.264 722 125 dimethylsulfoxide
2 0.500 0.000 0.351 722 125 dimethylsulfoxide
